data_7211411
loop_
_publ_author_name
'Guo, Xiang-Guang'
'Yang, Wen-Bin'
'Wu, Xiao-Yuan'
'Zhang, Qi-Kai'
'Lu, Can-Zhong'

_publ_section_title
;
 Construction of coordination polymers based on
 methylenebis(3,5-dimethylpyrazole) and varied aromatic carboxylic acids
;
_journal_issue 46
_journal_name_full CrystEngComm
_journal_page_first 10107
_journal_paper_doi 10.1039/c3ce41575a
_journal_volume 15
_journal_year 2013
_chemical_formula_sum 'C16 H17 Cu N4 O4'
_chemical_formula_weight 392.88
_chemical_name_systematic
;
?
;
_space_group_IT_number 70
_symmetry_cell_setting orthorhombic
_symmetry_space_group_name_Hall '-F 2uv 2vw'
_symmetry_space_group_name_H-M 'F d d d :2'
_atom_sites_solution_hydrogens geom
_atom_sites_solution_primary direct
_atom_sites_solution_secondary difmap
_audit_creation_method SHELXL-97
_cell_angle_alpha 90.00
_cell_angle_beta 90.00
_cell_angle_gamma 90.00
_cell_formula_units_Z 16
_cell_length_a 12.412(5)
_cell_length_b 16.372(7)
_cell_length_c 31.497(13)
_cell_measurement_temperature 293(2)
_cell_volume 6400(5)
_computing_structure_refinement 'SHELXL-97 (Sheldrick, 1997)'
_computing_structure_solution 'SHELXS-97 (Sheldrick, 1990)'
_diffrn_ambient_temperature 293(2)
_diffrn_measured_fraction_theta_full 0.999
_diffrn_measured_fraction_theta_max 0.999
_diffrn_radiation_monochromator graphite
_diffrn_radiation_source 'fine-focus sealed tube'
_diffrn_radiation_type MoK\a
_diffrn_radiation_wavelength 0.71073
_diffrn_reflns_av_R_equivalents 0.0438
_diffrn_reflns_av_sigmaI/netI 0.0314
_diffrn_reflns_limit_h_max 15
_diffrn_reflns_limit_h_min -16
_diffrn_reflns_limit_k_max 21
_diffrn_reflns_limit_k_min -19
_diffrn_reflns_limit_l_max 40
_diffrn_reflns_limit_l_min -40
_diffrn_reflns_number 11957
_diffrn_reflns_theta_full 27.47
_diffrn_reflns_theta_max 27.47
_diffrn_reflns_theta_min 2.16
_exptl_absorpt_coefficient_mu 1.396
_exptl_absorpt_correction_T_max 0.8076
_exptl_absorpt_correction_T_min 0.7396
_exptl_absorpt_correction_type none
_exptl_crystal_colour green
_exptl_crystal_density_diffrn 1.631
_exptl_crystal_density_method 'not measured'
_exptl_crystal_description block
_exptl_crystal_F_000 3232
_exptl_crystal_size_max 0.23
_exptl_crystal_size_mid 0.18
_exptl_crystal_size_min 0.16
_refine_diff_density_max 0.939
_refine_diff_density_min -0.916
_refine_diff_density_rms 0.373
_refine_ls_extinction_method none
_refine_ls_goodness_of_fit_ref 1.007
_refine_ls_hydrogen_treatment mixed
_refine_ls_matrix_type full
_refine_ls_number_parameters 119
_refine_ls_number_reflns 1836
_refine_ls_number_restraints 0
_refine_ls_restrained_S_all 1.007
_refine_ls_R_factor_all 0.0454
_refine_ls_R_factor_gt 0.0364
_refine_ls_shift/su_max 0.002
_refine_ls_shift/su_mean 0.000
_refine_ls_structure_factor_coef Fsqd
_refine_ls_weighting_details 'calc w=1/[\s^2^(Fo^2^)+(0.1108P)^2^+3.2560P] where P=(Fo^2^+2Fc^2^)/3'
_refine_ls_weighting_scheme calc
_refine_ls_wR_factor_gt 0.1247
_refine_ls_wR_factor_ref 0.1379
_reflns_number_gt 1667
_reflns_number_total 1836
_reflns_threshold_expression >2sigma(I)
_cod_data_source_file c3ce41575a.txt
_cod_data_source_block a4
_cod_original_cell_volume 6401(4)
_cod_original_sg_symbol_H-M Fddd
_cod_database_code 7211411

loop_
_symmetry_equiv_pos_as_xyz
'x, y, z'
'-x+3/4, -y+3/4, z'
'-x+3/4, y, -z+3/4'
'x, -y+3/4, -z+3/4'
'x, y+1/2, z+1/2'
'-x+3/4, -y+5/4, z+1/2'
'-x+3/4, y+1/2, -z+5/4'
'x, -y+5/4, -z+5/4'
'x+1/2, y, z+1/2'
'-x+5/4, -y+3/4, z+1/2'
'-x+5/4, y, -z+5/4'
'x+1/2, -y+3/4, -z+5/4'
'x+1/2, y+1/2, z'
'-x+5/4, -y+5/4, z'
'-x+5/4, y+1/2, -z+3/4'
'x+1/2, -y+5/4, -z+3/4'
'-x, -y, -z'
'x-3/4, y-3/4, -z'
'x-3/4, -y, z-3/4'
'-x, y-3/4, z-3/4'
'-x, -y+1/2, -z+1/2'
'x-3/4, y-1/4, -z+1/2'
'x-3/4, -y+1/2, z-1/4'
'-x, y-1/4, z-1/4'
'-x+1/2, -y, -z+1/2'
'x-1/4, y-3/4, -z+1/2'
'x-1/4, -y, z-1/4'
'-x+1/2, y-3/4, z-1/4'
'-x+1/2, -y+1/2, -z'
'x-1/4, y-1/4, -z'
'x-1/4, -y+1/2, z-3/4'
'-x+1/2, y-1/4, z-3/4'

loop_
_atom_site_label
_atom_site_type_symbol
_atom_site_fract_x
_atom_site_fract_y
_atom_site_fract_z
_atom_site_U_iso_or_equiv
_atom_site_adp_type
_atom_site_occupancy
_atom_site_symmetry_multiplicity
_atom_site_calc_flag
_atom_site_refinement_flags
Cu1 Cu 0.3750 0.3750 0.679761(12) 0.0164(2) Uani 1 2 d S
N2 N 0.59838(17) 0.44835(13) 0.67987(7) 0.0220(5) Uani 1 1 d .
H2D H 0.6199 0.4152 0.6605 0.026 Uiso 1 1 calc R
N1 N 0.50161(16) 0.44241(12) 0.70001(7) 0.0202(4) Uani 1 1 d .
C5 C 0.5945(2) 0.55112(14) 0.72485(7) 0.0187(5) Uani 1 1 d .
C4 C 0.49855(19) 0.50533(15) 0.72747(8) 0.0194(5) Uani 1 1 d .
C3 C 0.6560(2) 0.51200(15) 0.69391(8) 0.0217(5) Uani 1 1 d .
C2 C 0.4044(2) 0.51843(19) 0.75564(10) 0.0356(7) Uani 1 1 d .
H2A H 0.3512 0.4772 0.7502 0.053 Uiso 1 1 calc R
H2B H 0.3740 0.5713 0.7502 0.053 Uiso 1 1 calc R
H2C H 0.4269 0.5153 0.7847 0.053 Uiso 1 1 calc R
C1 C 0.7648(2) 0.53161(19) 0.67625(10) 0.0361(7) Uani 1 1 d .
H1A H 0.7839 0.4916 0.6553 0.054 Uiso 1 1 calc R
H1B H 0.8170 0.5310 0.6987 0.054 Uiso 1 1 calc R
H1C H 0.7632 0.5848 0.6634 0.054 Uiso 1 1 calc R
O2 O 0.45232(15) 0.27585(11) 0.66817(6) 0.0283(4) Uani 1 1 d .
O1 O 0.51303(15) 0.33532(10) 0.60955(6) 0.0282(4) Uani 1 1 d .
C9 C 0.56854(19) 0.19859(15) 0.62673(7) 0.0162(5) Uani 1 1 d .
C8 C 0.50769(18) 0.27704(14) 0.63415(8) 0.0177(5) Uani 1 1 d .
C7 C 0.5140(3) 0.1250 0.6250 0.0188(7) Uani 1 2 d S
H7A H 0.4391 0.1250 0.6250 0.023 Uiso 1 2 calc SR
C6 C 0.6250 0.6250 0.75043(12) 0.0255(8) Uani 1 2 d S
H6A H 0.681(3) 0.611(2) 0.7692(12) 0.046(10) Uiso 1 1 d .

loop_
_atom_site_aniso_label
_atom_site_aniso_U_11
_atom_site_aniso_U_22
_atom_site_aniso_U_33
_atom_site_aniso_U_23
_atom_site_aniso_U_13
_atom_site_aniso_U_12
Cu1 0.0142(3) 0.0101(3) 0.0249(3) 0.000 0.000 0.00050(12)
N2 0.0180(10) 0.0175(10) 0.0306(11) -0.0046(8) 0.0066(8) -0.0011(8)
N1 0.0155(10) 0.0185(10) 0.0266(10) -0.0020(8) 0.0010(8) -0.0019(7)
C5 0.0201(11) 0.0162(11) 0.0199(11) -0.0005(9) 0.0003(9) -0.0041(9)
C4 0.0184(11) 0.0189(11) 0.0211(11) -0.0026(9) -0.0004(8) -0.0024(9)
C3 0.0178(11) 0.0195(12) 0.0280(12) 0.0028(10) 0.0031(10) -0.0031(9)
C2 0.0289(14) 0.0397(17) 0.0384(15) -0.0149(13) 0.0115(13) -0.0078(12)
C1 0.0240(14) 0.0343(16) 0.0501(18) -0.0025(13) 0.0100(12) -0.0093(12)
O2 0.0311(10) 0.0163(8) 0.0374(10) 0.0019(8) 0.0157(8) 0.0070(7)
O1 0.0322(10) 0.0159(9) 0.0365(10) 0.0057(8) 0.0050(8) 0.0064(7)
C9 0.0140(12) 0.0112(11) 0.0236(11) -0.0007(8) 0.0026(8) 0.0020(9)
C8 0.0124(10) 0.0115(10) 0.0291(12) -0.0021(9) -0.0015(9) -0.0010(8)
C7 0.0119(15) 0.0155(16) 0.0291(17) 0.0019(12) 0.000 0.000
C6 0.038(2) 0.0195(18) 0.0189(17) 0.000 0.000 -0.0091(13)

loop_
_atom_type_symbol
_atom_type_description
_atom_type_scat_dispersion_real
_atom_type_scat_dispersion_imag
_atom_type_scat_source
C C 0.0033 0.0016 'International Tables Vol C Tables 4.2.6.8 and 6.1.1.4'
H H 0.0000 0.0000 'International Tables Vol C Tables 4.2.6.8 and 6.1.1.4'
N N 0.0061 0.0033 'International Tables Vol C Tables 4.2.6.8 and 6.1.1.4'
O O 0.0106 0.0060 'International Tables Vol C Tables 4.2.6.8 and 6.1.1.4'
Cu Cu 0.3201 1.2651 'International Tables Vol C Tables 4.2.6.8 and 6.1.1.4'

loop_
_geom_angle_atom_site_label_1
_geom_angle_atom_site_label_2
_geom_angle_atom_site_label_3
_geom_angle
_geom_angle_site_symmetry_1
_geom_angle_site_symmetry_3
O2 Cu1 O2 158.09(12) 2 .
O2 Cu1 N1 89.26(8) 2 .
O2 Cu1 N1 97.63(8) . .
O2 Cu1 N1 97.63(8) 2 2
O2 Cu1 N1 89.26(8) . 2
N1 Cu1 N1 143.25(12) . 2
C3 N2 N1 111.9(2) . .
C4 N1 N2 105.64(19) . .
C4 N1 Cu1 126.74(16) . .
N2 N1 Cu1 125.25(16) . .
C3 C5 C4 105.0(2) . .
C3 C5 C6 127.4(2) . .
C4 C5 C6 127.6(2) . .
N1 C4 C5 110.2(2) . .
N1 C4 C2 121.2(2) . .
C5 C4 C2 128.6(2) . .
N2 C3 C5 107.2(2) . .
N2 C3 C1 121.8(2) . .
C5 C3 C1 131.0(2) . .
C8 O2 Cu1 114.63(15) . .
C7 C9 C9 119.01(16) . 11
C7 C9 C8 120.2(2) . .
C9 C9 C8 120.75(13) 11 .
O1 C8 O2 124.8(2) . .
O1 C8 C9 122.4(2) . .
O2 C8 C9 112.8(2) . .
C9 C7 C9 121.4(3) . 8_545
C5 C6 C5 115.1(3) . 14

loop_
_geom_bond_atom_site_label_1
_geom_bond_atom_site_label_2
_geom_bond_distance
_geom_bond_site_symmetry_2
Cu1 O2 1.9208(18) 2
Cu1 O2 1.9208(18) .
Cu1 N1 2.024(2) .
Cu1 N1 2.024(2) 2
N2 C3 1.339(3) .
N2 N1 1.362(3) .
N1 C4 1.345(3) .
C5 C3 1.394(3) .
C5 C4 1.410(3) .
C5 C6 1.502(3) .
C4 C2 1.483(3) .
C3 C1 1.495(4) .
O2 C8 1.273(3) .
O1 C8 1.231(3) .
C9 C7 1.383(3) .
C9 C9 1.406(5) 11
C9 C8 1.508(3) .
C7 C9 1.383(3) 8_545
C6 C5 1.502(3) 14
